data_1535689
loop_
_publ_author_name
'Burns, P.C.'
'Sigmon, G.'
'Kubatko, K.A.'
'Fryer, B.J.'
'Soderholm, L.'
'Gagnon, J.E.'
'Antonio, M.R.'

_publ_section_title
;
 Actinyl Peroxide Nanospheres
;
_journal_name_full 'Angew. Chem. Int. ed.'
_journal_page_first 2135
_journal_page_last 2139
_journal_volume 44
_journal_year 2005
_chemical_formula_sum 'H91 Li48 O427 U48'
_chemical_name_systematic 'H91 Li48 U48 O427'
_space_group_IT_number 2
_symmetry_space_group_name_Hall '-P 1'
_symmetry_space_group_name_H-M 'P -1'
_cell_angle_alpha 102.404
_cell_angle_beta 99.506
_cell_angle_gamma 95.362
_cell_formula_units_Z 2
_cell_length_a 19.2111
_cell_length_b 31.003
_cell_length_c 32.252
_cell_volume 18336.848
_citation_journal_id_ASTM ACIEF5
_cod_data_source_file Burns_ACIEF5_2005_1860.cif
_cod_data_source_block H91Li48O427U48
_cod_original_cell_volume 18336.85
_cod_database_code 1535689

loop_
_symmetry_equiv_pos_as_xyz
x,y,z
-x,-y,-z

loop_
_atom_site_label
_atom_site_type_symbol
_atom_site_fract_x
_atom_site_fract_y
_atom_site_fract_z
_atom_site_occupancy
_atom_site_U_iso_or_equiv
O13 O-1 0.7153 0.0643 0.8527 1 0.0
O30 O-1 0.2601 0.0719 0.6688 1 0.0
O262 O-1 0.8183 0.1194 -0.0023 1 0.0
O232 O-1 0.588 0.6882 0.6703 1 0.0
O392 O-1 1.388 1.1047 0.7089 1 0.0
O403 O-1 1.075 0.7442 0.6079 1 0.0
U3 U+6 0.6508 0.11712 0.8879 1 0.0
O82 O-1 0.3636 0.5011 0.9979 1 0.0
O427 O-1 0.589 0.7905 0.381 1 0.0
Li30 Li+1 0.4357 0.9706 0.8422 1 0.0
Li33 Li+1 0.2567 0.4784 0.2218 1 0.0
O76 O-1 0.4816 0.779 0.0127 1 0.0
U40 U+6 0.32649 0.01908 0.47544 1 0.0
O94 O-1 0.7402 0.3503 0.475 1 0.0
O397 O-1 0.274 1.7162 1.6515 1 0.0
O237 O-1 0.8434 0.5535 0.4614 1 0.0
O133 O-1 0.2216 0.0899 0.8914 1 0.0
O178 O-1 0.0651 0.9183 0.598 1 0.0
O127 O-1 0.6754 0.249 0.9912 1 0.0
O226 O-1 0.7421 0.6877 0.5458 1 0.0
O398 O-1 0.898 1.0761 0.7771 1 0.0
O206 O-1 0.8619 0.9611 0.6731 1 0.0
Li16 Li+1 0.83 0.383 0.4443 1 0.0
O363 O-1 0.7444 0.7574 -0.0568 1 0.0
O355 O-1 0.6179 0.0998 0.7476 1 0.0
O383 O-1 1.252 0.7972 0.636 1 0.0
O233 O-1 0.322 0.9984 0.6284 1 0.0
O385 O-1 0.538 1.5573 1.4093 1 0.0
O201 O-1 0.8045 0.8992 0.5067 1 0.0
O81 O-1 0.2154 0.1413 0.7404 1 0.0
O285 O-1 0.408 0.9223 0.6879 1 0.0
U24 U+6 0.46778 0.03824 0.81002 1 0.0
O421 O-1 0.738 1.3537 1.2948 1 0.0
O376 O-1 0.674 1.6249 1.8121 1 0.0
Li24 Li+1 0.641 0.9977 0.9723 1 0.0
O104 O-1 0.9649 0.1029 0.6319 1 0.0
Li13 Li+1 0.702 0.804 0.6695 1 0.0
O245 O-1 0.0994 0.5744 0.3185 1 0.0
O142 O-1 0.0969 0.3548 0.8459 1 0.0
O334 O-1 0.5182 0.8092 0.5652 1 0.0
O423 O-1 0.389 1.7732 1.3136 1 0.0
O261 O-1 0.559 0.8368 0.1031 1 0.0
O203 O-1 0.8506 1.0108 0.6026 1 0.0
O404 O-1 0.98 0.975 0.8709 1 0.0
O255 O-1 0.9133 0.7851 0.516 1 0.0
O254 O-1 1.0553 0.6998 0.4787 1 0.0
O339 O-1 0.41 0.4688 0.506 1 0.0
O287 O-1 0.0049 0.4361 -0.0155 1 0.0
Li11 Li+1 0.08 0.6753 0.423 1 0.0
O112 O-1 0.519 0.5012 0.2859 1 0.0
O95 O-1 0.586 0.7401 -0.0424 1 0.0
O36 O-1 0.6437 0.4057 0.9061 1 0.0
O145 O-1 0.0528 0.7415 0.3977 1 0.0
O347 O-1 0.1399 0.3098 0.1843 1 0.0
O158 O-1 0.697 0.4269 0.5324 1 0.0
U21 U+6 0.50171 0.69211 0.45171 1 0.0
O52 O-1 0.5497 0.9488 0.8604 1 0.0
O276 O-1 0.4524 0.5536 0.4811 1 0.0
O83 O-1 0.9537 0.2691 1 1 0.0
U48 U+6 0.69719 0.46396 0.05487 1 0.0
O331 O-1 0.3566 0.8271 0.6082 1 0.0
O24 O-1 0.0184 0.3607 0.9158 1 0.0
O157 O-1 0.1359 0.4543 0.1931 1 0.0
O3 O-1 0.7457 0.5178 0.1205 1 0.0
O84 O-1 0.3504 1.0008 0.7986 1 0.0
U28 U+6 0.94772 0.12596 0.6761 1 0.0
O192 O-1 0.4307 0.5693 0.3178 1 0.0
O271 O-1 0.3384 0.6071 0.8534 1 0.0
O264 O-1 0.5625 0.622 0.5497 1 0.0
O139 O-1 0.8202 0.5563 0.3679 1 0.0
U39 U+6 0.30264 0.54578 0.13134 1 0.0
O337 O-1 0.5156 0.6241 0.7962 1 0.0
Li1 Li+1 0.1305 0.0492 0.8582 1 0.0
O239 O-1 0.79 0.3418 0.065 1 0.0
O150 O-1 0.6126 0.0818 0.9169 1 0.0
O75 O-1 0.2225 0.9588 0.5463 1 0.0
O235 O-1 0.7643 0.7566 0.3786 1 0.0
O103 O-1 0.8226 0.0018 0.8609 1 0.0
O59 O-1 0.496 0.8612 0.7904 1 0.0
O163 O-1 0.9576 0.8442 0.6069 1 0.0
O259 O-1 0.3337 0.912 0.7956 1 0.0
O89 O-1 0.4282 0.4893 0.3508 1 0.0
O18 O-1 0.8998 0.9246 0.59 1 0.0
O251 O-1 0.7649 0.8281 0.1627 1 0.0
O399 O-1 0.075 1.5229 1.6002 1 0.0
O197 O-1 0.7797 0.6218 0.4384 1 0.0
O336 O-1 0.7522 0.4078 0.4061 1 0.0
O290 O-1 0.8658 0.2373 0.0734 1 0.0
O252 O-1 0.9715 0.8901 0.5139 1 0.0
O247 O-1 0.6111 0.7192 0.5855 1 0.0
O154 O-1 0.9164 0.0602 0.6965 1 0.0
U6 U+6 0.55975 0.79541 0.96454 1 0.0
O209 O-1 0.5417 0.1127 0.8377 1 0.0
O422 O-1 0.743 1.1533 0.7729 1 0.0
Li3 Li+1 0.944 0.4563 0.9666 1 0.0
O263 O-1 0.651 0.9 0.9238 1 0.0
O120 O-1 0.8087 0.8001 0.474 1 0.0
O14 O-1 0.0697 0.5669 0.232 1 0.0
O412 O-1 1.673 0.914 0.6795 1 0.0
O110 O-1 0.3327 0.4654 0.9575 1 0.0
O370 O-1 0.0715 0.0958 0.8649 1 0.0
O416 O-1 0.408 1.4298 0.9088 1 0.0
O10 O-1 0.101 0.917 0.8532 1 0.0
O214 O-1 0.0625 0.1561 0.7015 1 0.0
O212 O-1 0.7593 0.8655 0.5802 1 0.0
O394 O-1 1.379 0.8186 0.4925 1 0.0
O202 O-1 0.7768 0.4759 0.0366 1 0.0
O73 O-1 0.1467 0.3249 0.0584 1 0.0
O77 O-1 0.1217 0.8826 0.5229 1 0.0
O275 O-1 -0.0586 0.5407 0.2965 1 0.0
O329 O-1 0.1012 0.1191 0.8022 1 0.0
Li34 Li+1 0.054 0.8963 0.7137 1 0.0
O169 O-1 0.7088 0.6746 0.6273 1 0.0
O414 O-1 1.375 0.8395 0.3992 1 0.0
O159 O-1 0.8023 0.8938 0.9902 1 0.0
O349 O-1 0.3092 0.643 0.2481 1 0.0
U43 U+6 0.74901 0.00198 0.888 1 0.0
Li22 Li+1 0.363 0.669 0.8852 1 0.0
Li36 Li+1 0.568 0.144 0.781 1 0.0
O317 O-1 0.0142 0.909 0.9483 1 0.0
O284 O-1 0.4382 0.69 0.8599 1 0.0
Li40 Li+1 -0.002 0.5045 0.1231 1 0.0
O107 O-1 0.2036 0.7861 0.5334 1 0.0
O102 O-1 0.808 0.1251 0.0871 1 0.0
O44 O-1 0.633 0.5894 0.7216 1 0.0
O128 O-1 0.4027 0.858 0.9999 1 0.0
O41 O-1 0.5789 0.8973 0.7556 1 0.0
O6 O-1 0.6676 0.8088 0.5001 1 0.0
O210 O-1 0.6165 0.4529 0.0744 1 0.0
O85 O-1 0.8537 0.5741 0.5839 1 0.0
O364 O-1 0.1023 0.297 0.6865 1 0.0
O180 O-1 0.6868 0.3762 0.8741 1 0.0
U44 U+6 0.77743 0.40428 0.5435 1 0.0
O301 O-1 0.1883 0.6637 0.2828 1 0.0
O151 O-1 0.3645 0.4944 0.2396 1 0.0
O65 O-1 0.4518 0.0509 0.7578 1 0.0
Li38 Li+1 0.856 0.3646 0.6546 1 0.0
O308 O-1 0.4825 0.7947 0.6516 1 0.0
O248 O-1 0.9233 0.5253 0.7022 1 0.0
O310 O-1 0.4989 0.4971 0.1067 1 0.0
O39 O-1 0.9085 0.3492 0.9648 1 0.0
O111 O-1 0.4862 1.0298 0.8636 1 0.0
O116 O-1 0.6184 0.714 0.4992 1 0.0
Li45 Li+1 0.8706 0.3686 0.8619 1 0.0
U1 U+6 0.81914 0.80892 0.40214 1 0.0
O27 O-1 0.7377 0.9782 0.9997 1 0.0
O425 O-1 1.153 0.845 0.7689 1 0.0
O228 O-1 0.5568 -0.015 0.7754 1 0.0
O417 O-1 0.269 1.7309 1.2399 1 0.0
O204 O-1 0.7376 0.1547 0.0316 1 0.0
Li20 Li+1 0.326 0.4409 0.5061 1 0.0
O173 O-1 0.5101 0.7456 0.4377 1 0.0
O131 O-1 0.6865 0.3834 0.0189 1 0.0
U47 U+6 0.01269 0.39413 0.80522 1 0.0
O335 O-1 0.3595 0.5502 0.5504 1 0.0
Li42 Li+1 0.982 0.5854 0.6981 1 0.0
O365 O-1 0.1074 0.7088 0.8456 1 0.0
Li43 Li+1 0.204 0.2599 0.7927 1 0.0
U11 U+6 0.02356 0.30973 0.87863 1 0.0
U46 U+6 0.37902 0.68825 0.54675 1 0.0
O23 O-1 0.3462 0.7413 0.5656 1 0.0
O68 O-1 0.8298 0.9187 0.0344 1 0.0
U16 U+6 0.34608 0.59919 0.36202 1 0.0
O379 O-1 0.104 1.2041 0.9971 1 0.0
O31 O-1 0.5838 0.0766 0.8208 1 0.0
O4 O-1 0.4077 0.635 0.5289 1 0.0
O109 O-1 0.7625 0.9842 0.521 1 0.0
O183 O-1 0.4721 0.9621 0.7766 1 0.0
O134 O-1 0.5725 0.4686 0.3655 1 0.0
O78 O-1 0.9029 0.1768 0.6367 1 0.0
O293 O-1 0.9828 0.5879 0.6345 1 0.0
O273 O-1 0.508 0.5258 0.5644 1 0.0
O108 O-1 0.8378 0.4759 0.5733 1 0.0
O21 O-1 0.8214 0.4377 0.489 1 0.0
Li41 Li+1 0.602 0.3768 0.8157 1 0.0
O418 O-1 0.012 1.2841 1.2072 1 0.0
O174 O-1 0.298 0.6227 0.3172 1 0.0
Li2 Li+1 0.964 0.4724 0.675 1 0.0
O211 O-1 0.8904 0.4001 0.7842 1 0.0
O288 O-1 0.4973 0.707 0.0437 1 0.0
O354 O-1 0.5054 0.367 0.8725 1 0.0
O256 O-1 0.784 0.3298 0.8461 1 0.0
O324 O-1 0.7379 -0.03 0.7541 1 0.0
O305 O-1 0.6646 0.8178 0.6141 1 0.0
O106 O-1 0.275 0.9624 0.9203 1 0.0
O165 O-1 0.7443 0.7144 0.4611 1 0.0
O411 O-1 1.58 1.2389 0.8787 1 0.0
O11 O-1 0.3533 0.382 0.5214 1 0.0
O343 O-1 0.7499 0.8555 0.715 1 0.0
O170 O-1 0.3867 0.0887 0.8327 1 0.0
O266 O-1 0.6586 0.5141 0.5776 1 0.0
O56 O-1 0.8578 0.6729 0.6152 1 0.0
O60 O-1 0.0179 0.3681 0.0426 1 0.0
Li17 Li+1 0.476 0.7197 0.7565 1 0.0
O241 O-1 0.0109 0.4266 0.8572 1 0.0
O387 O-1 1.823 1.4668 1.3018 1 0.0
O396 O-1 0.958 0.8925 1.0621 1 0.0
O222 O-1 0.2852 0.1191 0.8887 1 0.0
O419 O-1 0.974 1.7977 1.712 1 0.0
O129 O-1 0.3635 0.5041 0.0806 1 0.0
O302 O-1 0.5205 0.0613 1.0227 1 0.0
O37 O-1 0.7885 0.9456 0.6456 1 0.0
Li48 Li+1 0.544 0.6816 0.3558 1 0.0
O67 O-1 0.1613 0.8164 0.452 1 0.0
O371 O-1 0.187 0.6362 0.7983 1 0.0
O257 O-1 0.6724 0.8939 0.3972 1 0.0
O225 O-1 0.1379 0.9542 0.9499 1 0.0
O373 O-1 0.6496 0.7972 0.7763 1 0.0
O377 O-1 0.946 1.1742 0.997 1 0.0
Li14 Li+1 0.15 0.3539 0.6873 1 0.0
O283 O-1 0.9692 0.4659 0.6144 1 0.0
O298 O-1 0.4969 0.0409 0.5724 1 0.0
U13 U+6 0.18033 0.33578 0.99104 1 0.0
Li47 Li+1 0.85 0.1707 0.057 1 0.0
U9 U+6 0.73909 0.85329 0.50481 1 0.0
O286 O-1 0.2335 0.339 0.6556 1 0.0
U31 U+6 0.69722 0.66547 0.46906 1 0.0
O240 O-1 0.0882 0.3687 0.1289 1 0.0
O322 O-1 0.1071 0.2113 0.785 1 0.0
O221 O-1 0.8853 0.4184 0.1632 1 0.0
O345 O-1 1.0733 0.5736 0.7278 1 0.0
O119 O-1 0.7717 0.607 0.6495 1 0.0
Li35 Li+1 0.432 0.5517 0.2551 1 0.0
O296 O-1 0.4261 0.0194 0.3742 1 0.0
O372 O-1 0.4747 0.7025 0.3182 1 0.0
O368 O-1 0.0803 0.3834 0.656 1 0.0
O182 O-1 0.233 0.0592 0.7965 1 0.0
O115 O-1 0.4954 0.6416 0.4661 1 0.0
O19 O-1 0.2635 0.3843 0.0496 1 0.0
O424 O-1 1.568 0.7577 1.1305 1 0.0
O408 O-1 0.336 1.7365 1.3736 1 0.0
O325 O-1 0.7902 0.2725 0.5489 1 0.0
O292 O-1 0.5796 0.5592 0.839 1 0.0
O406 O-1 0.219 1.2963 1.1274 1 0.0
O176 O-1 0.3471 0.8778 0.918 1 0.0
O407 O-1 0.526 0.8745 0.3588 1 0.0
O405 O-1 0.63 0.8081 0.3057 1 0.0
O359 O-1 0.1987 0.3229 0.7989 1 0.0
O346 O-1 0.5128 0.5285 0.2161 1 0.0
O386 O-1 0.941 1.7683 1.6358 1 0.0
O382 O-1 1.89 1.2582 0.7657 1 0.0
O79 O-1 0.2392 0.8829 0.8443 1 0.0
U36 U+6 0.47563 0.82377 0.84583 1 0.0
O253 O-1 0.4119 0.8269 0.7176 1 0.0
U30 U+6 0.18774 0.93979 0.88683 1 0.0
O297 O-1 1.0051 0.4911 0.9398 1 0.0
O199 O-1 0.6922 0.57 0.7026 1 0.0
O295 O-1 0.6801 0.7504 0.066 1 0.0
O381 O-1 0.04 0.9567 1.0557 1 0.0
O88 O-1 0.8258 0.8157 0.3321 1 0.0
U27 U+6 0.86507 0.29181 0.95205 1 0.0
Li7 Li+1 0.887 0.4899 0.0467 1 0.0
O234 O-1 0.595 0.6711 0.4163 1 0.0
O54 O-1 0.6336 0.3213 0.9326 1 0.0
U19 U+6 0.60714 0.46106 0.31655 1 0.0
Li23 Li+1 0.852 0.9618 0.55 1 0.0
O351 O-1 0.4075 0.6777 0.7728 1 0.0
O395 O-1 1.776 0.806 0.8606 1 0.0
O303 O-1 0.4676 0.0893 0.9425 1 0.0
O64 O-1 0.9029 0.2818 0.8837 1 0.0
U2 U+6 0.15588 0.53126 0.19862 1 0.0
O220 O-1 0.8598 0.5945 0.5477 1 0.0
O274 O-1 0.8115 0.7641 0.5933 1 0.0
O43 O-1 0.7624 0.432 0.108 1 0.0
O375 O-1 1.374 0.9189 0.3575 1 0.0
O26 O-1 0.644 0.4562 0.2691 1 0.0
O96 O-1 0.0179 0.3628 0.7548 1 0.0
O113 O-1 0.025 0.2599 0.8419 1 0.0
O362 O-1 0.5513 0.3797 0.7464 1 0.0
O74 O-1 0.2987 0.0149 0.3997 1 0.0
Li28 Li+1 0.691 0.4659 0.6023 1 0.0
O87 O-1 0.2532 0.5002 0.1713 1 0.0
O148 O-1 0.2934 0.4047 0.4439 1 0.0
O307 O-1 0.9303 0.0274 0.4691 1 0.0
O388 O-1 0.883 0.971 0.7614 1 0.0
O9 O-1 0.3165 0.783 0.9283 1 0.0
O269 O-1 0.0274 0.0059 0.7124 1 0.0
O332 O-1 0.9674 0.157 0.8108 1 0.0
Li19 Li+1 0.933 0.0366 0.5774 1 0.0
O356 O-1 0.8034 0.3071 0.6203 1 0.0
Li15 Li+1 0.447 0.872 0.9464 1 0.0
O277 O-1 0.8982 0.6813 0.4288 1 0.0
O313 O-1 0.5035 0.1793 0.8022 1 0.0
Li26 Li+1 0.6989 0.7637 0.0026 1 0.0
O105 O-1 0.3415 0.0323 0.8904 1 0.0
O238 O-1 0.7755 0.3169 0.905 1 0.0
O138 O-1 0.1644 0.9944 0.6188 1 0.0
O272 O-1 0.1828 0.4011 0.2391 1 0.0
O143 O-1 0.8503 0.863 0.6628 1 0.0
O198 O-1 0.6919 0.9316 0.8395 1 0.0
O327 O-1 0.7548 0.0632 0.7843 1 0.0
U15 U+6 0.72969 0.86874 0.03697 1 0.0
O312 O-1 0.6026 1.0019 0.7174 1 0.0
Li44 Li+1 0.549 0.498 0.1626 1 0.0
O391 O-1 0.002 1.3523 1.4252 1 0.0
O130 O-1 0.0876 0.8477 0.6738 1 0.0
O123 O-1 0.2578 0.484 0.4892 1 0.0
O208 O-1 0.9058 0.29 0.0255 1 0.0
O187 O-1 0.6311 0.3892 0.3243 1 0.0
O384 O-1 0.371 1.2665 1.1394 1 0.0
U23 U+6 0.66963 0.63215 0.67456 1 0.0
O48 O-1 0.6547 0.9026 0.4859 1 0.0
U25 U+6 0.39707 0.489 0.2969 1 0.0
O2 O-1 0.1283 0.9956 0.9296 1 0.0
Li6 Li+1 0.463 0.8395 0.6135 1 0.0
O280 O-1 0.4066 0.0164 0.9745 1 0.0
O415 O-1 0.983 1.1857 0.9068 1 0.0
O25 O-1 0.0567 0.1087 0.7151 1 0.0
O35 O-1 0.0526 0.7896 0.4865 1 0.0
O281 O-1 0.8762 0.7988 0.108 1 0.0
U35 U+6 0.80754 0.01952 0.64657 1 0.0
O321 O-1 0.9193 0.7021 0.527 1 0.0
O171 O-1 0.8187 0.2353 0.938 1 0.0
O191 O-1 0.3284 0.4736 0.1017 1 0.0
O360 O-1 0.3048 0.2339 0.8032 1 0.0
O50 O-1 0.3664 0.795 0.8553 1 0.0
O306 O-1 0.1197 0.4423 -0.063 1 0.0
O268 O-1 0.4 0.6703 0.9456 1 0.0
O318 O-1 0.1043 0.518 0.0153 1 0.0
O200 O-1 0.1254 0.3739 -0.0121 1 0.0
U32 U+6 0.82809 0.97493 0.99741 1 0.0
O5 O-1 0.4808 0.8692 0.8899 1 0.0
O366 O-1 0.6485 0.5411 0.1711 1 0.0
Li21 Li+1 0.122 0.4425 0.0035 1 0.0
O160 O-1 0.7006 0.474 0.6796 1 0.0
O69 O-1 0.354 0.0212 0.5513 1 0.0
O92 O-1 0.3282 0.0915 0.9722 1 0.0
O49 O-1 0.1618 0.0451 0.7087 1 0.0
O315 O-1 0.6709 1.066 1.0008 1 0.0
O250 O-1 0.8645 0.0692 0.5446 1 0.0
O125 O-1 0.7666 0.4206 0.618 1 0.0
O420 O-1 1.87 1.1229 0.8824 1 0.0
O132 O-1 0.7607 0.7077 0.0081 1 0.0
O155 O-1 0.2233 0.5337 0.0937 1 0.0
O320 O-1 0.8256 0.9563 0.4423 1 0.0
O179 O-1 0.7551 0.0814 0.8976 1 0.0
O8 O-1 0.7862 0.4072 0.9625 1 0.0
O390 O-1 1.701 1.2443 0.8421 1 0.0
O22 O-1 0.8093 0.0346 0.961 1 0.0
O135 O-1 0.3928 0.6713 0.4027 1 0.0
U22 U+6 0.78319 0.63386 0.58552 1 0.0
O97 O-1 -0.1101 0.4934 0.1184 1 0.0
Li12 Li+1 0.2 0.6961 0.825 1 0.0
O156 O-1 0.5857 0.8567 0.8347 1 0.0
O46 O-1 0.7888 0.9442 0.9206 1 0.0
Li29 Li+1 0.2006 0.0056 0.7436 1 0.0
O124 O-1 0.6622 0.5354 0.338 1 0.0
O90 O-1 0.6178 0.5929 0.6289 1 0.0
O40 O-1 0.5609 0.6571 0.7034 1 0.0
O344 O-1 0.5741 0.7165 0.7733 1 0.0
O144 O-1 0.3986 0.4231 0.0298 1 0.0
O38 O-1 0.8108 0.8359 0.5647 1 0.0
O147 O-1 0.6902 0.1524 0.8606 1 0.0
O348 O-1 -0.0147 0.8989 0.7531 1 0.0
U8 U+6 0.87468 0.89382 0.62626 1 0.0
O91 O-1 0.7286 0.4707 0.3592 1 0.0
Li4 Li+1 0.886 0.923 0.4783 1 0.0
O361 O-1 0.3537 0.1494 0.7857 1 0.0
U38 U+6 0.31375 0.44479 0.0239 1 0.0
O410 O-1 0.211 1.3969 0.8885 1 0.0
O12 O-1 0.5823 0.8237 0.8967 1 0.0
O243 O-1 0.9008 0.4232 0.0426 1 0.0
O161 O-1 -0.0122 0.9164 0.6695 1 0.0
O300 O-1 0.4438 0.914 0.4733 1 0.0
O353 O-1 0.5534 0.1636 0.7234 1 0.0
O101 O-1 0.1409 0.6184 0.4439 1 0.0
O244 O-1 1.0124 0.0045 0.6138 1 0.0
O186 O-1 0.2692 0.8783 0.568 1 0.0
O45 O-1 0.405 0.7173 0.4855 1 0.0
O121 O-1 0.7736 0.3222 0.9881 1 0.0
O33 O-1 0.3151 0.4623 0.5698 1 0.0
O291 O-1 0.4608 0.0314 0.6672 1 0.0
O167 O-1 0.4485 0.7059 0.6943 1 0.0
O114 O-1 0.2089 0.5363 0.2521 1 0.0
O389 O-1 0.742 1.152 0.6977 1 0.0
O267 O-1 0.2239 0.4125 0.1339 1 0.0
O118 O-1 0.9246 0.1557 0.7241 1 0.0
Li31 Li+1 0.115 0.3625 0.1872 1 0.0
U42 U+6 0.28446 0.04597 0.84611 1 0.0
O231 O-1 0.4974 0.4518 0.2724 1 0.0
O80 O-1 0.8232 0.0969 0.6492 1 0.0
U29 U+6 0.70904 0.36334 0.94722 1 0.0
O32 O-1 0.7178 0.6212 0.4022 1 0.0
O282 O-1 0.1982 0.3882 0.7474 1 0.0
O146 O-1 0.4911 0.7762 0.8933 1 0.0
O166 O-1 0.4701 0.7787 0.8024 1 0.0
O352 O-1 0.2353 0.2461 0.7352 1 0.0
O207 O-1 0.669 0.909 0.534 1 0.0
O330 O-1 0.8902 0.8979 0.8739 1 0.0
O193 O-1 0.1017 0.2932 0.0177 1 0.0
O304 O-1 1.0202 0.0543 0.5456 1 0.0
O70 O-1 0.9165 0.7733 0.4254 1 0.0
O216 O-1 0.1465 0.3153 0.9109 1 0.0
Li18 Li+1 0.4704 0.6001 0.8459 1 0.0
O342 O-1 0.7715 0.7573 0.669 1 0.0
O338 O-1 0.6231 0.7741 0.6913 1 0.0
U5 U+6 0.16496 0.11362 0.68753 1 0.0
O152 O-1 0.0323 0.2744 0.0888 1 0.0
O58 O-1 0.6725 -0.0293 0.8193 1 0.0
O270 O-1 0.7129 0.5455 0.2647 1 0.0
U37 U+6 0.7529 0.54767 0.40015 1 0.0
O185 O-1 0.9357 0.5168 0.5238 1 0.0
Li25 Li+1 0.465 0.5837 0.5474 1 0.0
O98 O-1 0.0047 0.4454 0.1211 1 0.0
O181 O-1 0.9446 0.3363 0.8266 1 0.0
O369 O-1 0.062 0.0119 0.8046 1 0.0
O93 O-1 0.6757 1.0026 0.917 1 0.0
O219 O-1 0.1444 -0.0493 0.6914 1 0.0
O401 O-1 0.367 1.3418 0.9318 1 0.0
O357 O-1 0.8545 0.3569 0.3774 1 0.0
O51 O-1 0.9284 0.4593 0.1978 1 0.0
O72 O-1 0.2305 0.4634 0.0167 1 0.0
O426 O-1 1.269 0.8733 0.7144 1 0.0
O28 O-1 0.277 0.87 0.5193 1 0.0
Li8 Li+1 0.961 0.6682 0.4774 1 0.0
O374 O-1 0.6278 0.7208 0.3645 1 0.0
O341 O-1 0.4089 0.5492 0.8173 1 0.0
O316 O-1 0.9694 0.5993 0.4507 1 0.0
O400 O-1 1.851 1.2043 0.8366 1 0.0
U41 U+6 0.16189 0.83302 0.52811 1 0.0
O194 O-1 0.2936 0.9687 0.4058 1 0.0
O195 O-1 0.4748 0.7242 0.5213 1 0.0
O278 O-1 0.8958 0.6232 0.7079 1 0.0
U45 U+6 0.56522 0.92314 0.80857 1 0.0
O340 O-1 0.504 0.6127 0.9107 1 0.0
O126 O-1 0.3981 0.9354 0.5716 1 0.0
O328 O-1 0.895 0.4153 0.9128 1 0.0
O175 O-1 0.0131 0.3836 0.2038 1 0.0
O34 O-1 0.1839 0.0007 0.8569 1 0.0
U26 U+6 0.22824 0.99672 0.66806 1 0.0
O172 O-1 0.7195 0.841 0.4284 1 0.0
O311 O-1 0.8355 0.3017 0.4511 1 0.0
Li37 Li+1 0.501 0.9604 0.7051 1 0.0
O100 O-1 0.9205 0.9693 0.9927 1 0.0
O177 O-1 0.0234 0.8565 0.4348 1 0.0
O86 O-1 0.2649 0.3805 0.9655 1 0.0
O189 O-1 0.2265 0.9696 0.8316 1 0.0
O367 O-1 0.2873 0.7147 0.8048 1 0.0
O294 O-1 0.242 0.8736 0.4246 1 0.0
U33 U+6 0.45945 0.65983 0.65533 1 0.0
O230 O-1 0.16 0.8473 0.6017 1 0.0
O162 O-1 0.4192 0.0211 0.4726 1 0.0
O350 O-1 0.5338 0.8414 0.4466 1 0.0
O16 O-1 0.7941 0.6608 0.5226 1 0.0
O223 O-1 0.7197 0.3309 0.5114 1 0.0
O215 O-1 0.7624 0.8398 0.3465 1 0.0
U34 U+6 0.00996 0.41392 0.16299 1 0.0
O213 O-1 0.9751 0.1928 0.6581 1 0.0
O358 O-1 0.6132 0.3116 0.8092 1 0.0
O188 O-1 0.4499 0.6554 0.3764 1 0.0
O319 O-1 0.9379 0.1749 0.1001 1 0.0
O153 O-1 0.7971 0.4934 0.4417 1 0.0
O260 O-1 0.6075 0.6324 0.333 1 0.0
O1 O-1 0.5341 0.8511 0.9716 1 0.0
Li5 Li+1 0.518 0.9368 0.9191 1 0.0
O55 O-1 0.1057 0.5246 0.145 1 0.0
U18 U+6 0.63556 0.19683 0.99631 1 0.0
U7 U+6 0.03666 0.79792 0.4154 1 0.0
O299 O-1 0.9512 0.4171 0.478 1 0.0
O17 O-1 0.4442 0.7656 0.9667 1 0.0
O66 O-1 0.6285 0.8177 0.0355 1 0.0
O196 O-1 0.9167 0.7766 0.3806 1 0.0
O393 O-1 1.509 1.3963 0.9838 1 0.0
O168 O-1 0.9474 0.348 0.1119 1 0.0
O141 O-1 0.7848 0.8244 0.045 1 0.0
O20 O-1 0.6819 0.8258 0.9658 1 0.0
O117 O-1 0.1023 0.2867 0.931 1 0.0
O71 O-1 0.6063 0.4228 0.5957 1 0.0
O227 O-1 0.2598 0.6305 0.4049 1 0.0
Li27 Li+1 0.568 0.8811 0.4975 1 0.0
O63 O-1 0.2345 0.5839 0.1809 1 0.0
Li10 Li+1 0.376 0.9479 0.9544 1 0.0
O57 O-1 0.559 0.3844 0.2963 1 0.0
O42 O-1 0.8748 0.8617 0.4261 1 0.0
O149 O-1 0.6192 0.4445 0.8284 1 0.0
U12 U+6 1.28101 0.83391 0.88616 1 0.0
O246 O-1 -0.2043 0.5226 0.6485 1 0.0
O309 O-1 0.3655 0.3397 0.085 1 0.0
O53 O-1 -0.077 0.5451 0.2114 1 0.0
O47 O-1 0.214 0.7909 0.8528 1 0.0
Li32 Li+1 0.302 0.116 0.8126 1 0.0
O402 O-1 1.772 0.8804 0.8005 1 0.0
O258 O-1 0.9208 -0.0207 0.5238 1 0.0
O7 O-1 0.4725 0.6129 0.6147 1 0.0
O224 O-1 0.6477 0.4118 0.9919 1 0.0
O61 O-1 0.3483 0.6647 0.6078 1 0.0
O380 O-1 1.288 0.7854 0.7448 1 0.0
O409 O-1 1.724 1.3927 1.2357 1 0.0
O218 O-1 0.1891 0.921 0.6655 1 0.0
O217 O-1 0.7602 0.0279 0.6893 1 0.0
O326 O-1 0.5031 0.8988 0.6486 1 0.0
O62 O-1 0.2893 0.0006 0.7168 1 0.0
O323 O-1 0.7746 0.7261 0.1398 1 0.0
O289 O-1 0.1333 0.9274 0.7601 1 0.0
Li9 Li+1 0.776 0.7786 0.0997 1 0.0
O184 O-1 0.7246 0.6723 0.7205 1 0.0
Li39 Li+1 0.22 0.6005 0.2475 1 0.0
O205 O-1 0.9591 0.267 0.9148 1 0.0
O314 O-1 0.5341 0.8939 0.5499 1 0.0
O413 O-1 0.106 1.1549 1.0538 1 0.0
O136 O-1 0.5877 0.175 0.9184 1 0.0
U4 U+6 0.02259 0.32024 0.06378 1 0.0
U14 U+6 1.07608 0.88243 0.63612 1 0.0
O15 O-1 0.1177 0.0843 0.634 1 0.0
O122 O-1 0.3253 0.9429 0.4859 1 0.0
O265 O-1 0.1174 0.4493 0.0694 1 0.0
O236 O-1 0.0753 0.4767 0.215 1 0.0
O242 O-1 0.4106 0.9503 0.891 1 0.0
O249 O-1 0.269 0.6992 0.8874 1 0.0
O29 O-1 0.7218 0.1632 0.9558 1 0.0
O140 O-1 0.7887 0.4854 0.2022 1 0.0
O137 O-1 0.3033 0.9535 0.6319 1 0.0
O279 O-1 0.5404 1.0066 0.9402 1 0.0
O229 O-1 0.1324 0.4292 0.8107 1 0.0
U20 U+6 0.84041 0.51709 0.5172 1 0.0
U17 U+6 0.84163 0.4886 0.16059 1 0.0
O164 O-1 0.4779 0.6952 0.5982 1 0.0
Li46 Li+1 0.617 0.7366 0.73 1 0.0
O99 O-1 0.0944 0.8207 0.5792 1 0.0
O378 O-1 0.804 1.2292 0.6638 1 0.0
U10 U+6 0.3126 0.94719 0.55962 1 0.0
O190 O-1 0.3481 0.8261 0.8298 1 0.0
O333 O-1 0.9434 0.3468 0.6402 1 0.0
